data_1540499
loop_
_publ_author_name
'Xue, Jing Yang'
'Izumi, Tomoo'
'Yoshii, Asami'
'Ikemoto, Koki'
'Koretsune, Takashi'
'Akashi, Ryosuke'
'Arita, Ryotaro'
'Taka, Hideo'
'Kita, Hiroshi'
'Sato, Sota'
'Isobe, Hiroyuki'

_publ_section_title
;
 Aromatic hydrocarbon macrocycles for highly efficient organic
 light-emitting devices with single-layer architectures
;
_journal_issue 2
_journal_name_full 'Chem. Sci.'
_journal_page_first 896
_journal_paper_doi 10.1039/C5SC03807C
_journal_volume 7
_journal_year 2016
_chemical_formula_moiety 'C39 H30'
_chemical_formula_sum 'C39 H30'
_chemical_formula_weight 498.67
_chemical_name_systematic 3Me-[6]CMP
_space_group_crystal_system orthorhombic
_space_group_IT_number 61
_space_group_name_Hall '-P 2ac 2ab'
_space_group_name_H-M_alt 'P b c a'
_symmetry_space_group_name_Hall '-P 2ac 2ab'
_symmetry_space_group_name_H-M 'P b c a'
_atom_sites_solution_hydrogens geom
_atom_sites_solution_primary direct
_atom_sites_solution_secondary difmap
_audit_update_record
;
2015-03-19 deposited with the CCDC.
2015-11-04 downloaded from the CCDC.
;
_cell_angle_alpha 90.0000
_cell_angle_beta 90.0000
_cell_angle_gamma 90.0000
_cell_formula_units_Z 16
_cell_length_a 16.2912(16)
_cell_length_b 15.2859(17)
_cell_length_c 43.960(4)
_cell_measurement_reflns_used 9941
_cell_measurement_temperature 93
_cell_measurement_theta_max 68.20
_cell_measurement_theta_min 25.80
_cell_volume 10947.2(19)
_computing_cell_refinement 'CrystalClear-SM Expert 2.1 b29'
_computing_data_collection 'CrystalClear-SM Expert 2.1 b29 (Rigaku, 2013)'
_computing_data_reduction 'CrystalClear-SM Expert 2.1 b29'
_computing_molecular_graphics 'CrystalStructure 4.1'
_computing_publication_material 'CrystalStructure 4.1 (Rigaku, 2014)'
_computing_structure_refinement 'SHELXL97 (Sheldrick, 2008)'
_computing_structure_solution 'Superflip (Palatinus, et al., 2007)'
_diffrn_ambient_temperature 93
_diffrn_detector_area_resol_mean 5.814
_diffrn_measured_fraction_theta_full 0.978
_diffrn_measured_fraction_theta_max 0.978
_diffrn_measurement_device_type 'Rigaku XtaLAB P200'
_diffrn_measurement_method \w
_diffrn_radiation_type 'Cu K\a'
_diffrn_radiation_wavelength 1.54187
_diffrn_reflns_av_R_equivalents 0.0311
_diffrn_reflns_laue_measured_fraction_full 0.000
_diffrn_reflns_laue_measured_fraction_max 0.000
_diffrn_reflns_limit_h_max 19
_diffrn_reflns_limit_h_min -19
_diffrn_reflns_limit_k_max 15
_diffrn_reflns_limit_k_min -18
_diffrn_reflns_limit_l_max 52
_diffrn_reflns_limit_l_min -52
_diffrn_reflns_number 60215
_diffrn_reflns_point_group_measured_fraction_full 0.000
_diffrn_reflns_point_group_measured_fraction_max 0.000
_diffrn_reflns_theta_full 68.330
_diffrn_reflns_theta_max 68.330
_diffrn_reflns_theta_min 3.377
_diffrn_standards_number 0
_exptl_absorpt_coefficient_mu 0.516
_exptl_absorpt_correction_T_max 0.985
_exptl_absorpt_correction_T_min 0.880
_exptl_absorpt_correction_type multi-scan
_exptl_absorpt_process_details 'REQAB (Rigaku, 1998)'
_exptl_crystal_colour colorless
_exptl_crystal_density_diffrn 1.210
_exptl_crystal_density_method 'not measured'
_exptl_crystal_description plate
_exptl_crystal_F_000 4224.00
_exptl_crystal_size_max 0.600
_exptl_crystal_size_mid 0.300
_exptl_crystal_size_min 0.030
_refine_diff_density_max 0.23
_refine_diff_density_min -0.25
_refine_ls_extinction_method none
_refine_ls_goodness_of_fit_ref 1.050
_refine_ls_hydrogen_treatment constr
_refine_ls_number_parameters 720
_refine_ls_number_reflns 9831
_refine_ls_number_restraints 0
_refine_ls_R_factor_all 0.0370
_refine_ls_R_factor_gt 0.0343
_refine_ls_shift/su_max 0.002
_refine_ls_structure_factor_coef Fsqd
_refine_ls_weighting_details 'w = 1/[\s^2^(Fo^2^)+(0.0471P)^2^+3.9806P] where P=(Fo^2^+2Fc^2^)/3'
_refine_ls_weighting_scheme calc
_refine_ls_wR_factor_gt 0.0904
_refine_ls_wR_factor_ref 0.0926
_reflns_number_gt 9056
_reflns_number_total 9831
_reflns_threshold_expression F^2^>2.0\s(F^2^)
_cod_data_source_file c5sc03807c2.cif
_cod_data_source_block 3Me-[6]CMP
_cod_depositor_comments 'Adding full bibliography for 1540494--1540499.cif.'
_cod_database_code 1540499

loop_
_symmetry_equiv_pos_site_id
_space_group_symop_operation_xyz
1 +X,+Y,+Z
2 1/2-X,1/2+Y,+Z
3 +X,1/2-Y,1/2+Z
4 1/2-X,-Y,1/2+Z
5 -X,-Y,-Z
6 1/2+X,1/2-Y,-Z
7 -X,1/2+Y,1/2-Z
8 1/2+X,+Y,1/2-Z

loop_
_atom_site_label
_atom_site_type_symbol
_atom_site_fract_x
_atom_site_fract_y
_atom_site_fract_z
_atom_site_U_iso_or_equiv
_atom_site_adp_type
_atom_site_occupancy
_atom_site_site_symmetry_multiplicity
_atom_site_calc_flag
_atom_site_refinement_flags
C1 C 0.77833(7) 0.38709(7) 0.99931(2) 0.0170(2) Uani 1 8 d .
C2 C 0.75226(7) 0.30046(7) 0.99634(2) 0.0177(2) Uani 1 8 d .
C3 C 0.82010(6) 0.42527(7) 0.97498(2) 0.0165(2) Uani 1 8 d .
C4 C 0.69857(7) 0.96041(7) 0.79681(2) 0.0200(2) Uani 1 8 d .
C5 C 0.93923(6) 0.48931(7) 0.92972(2) 0.0167(2) Uani 1 8 d .
C6 C 1.02412(7) 0.73641(7) 1.00162(3) 0.0196(2) Uani 1 8 d .
C7 C 0.62125(7) 0.79850(7) 0.80103(2) 0.0170(2) Uani 1 8 d .
C8 C 0.81746(7) 0.50344(7) 1.03640(2) 0.0176(2) Uani 1 8 d .
C9 C 0.81043(7) 0.29240(7) 0.94609(2) 0.0177(2) Uani 1 8 d .
C10 C 0.76731(7) 0.25306(7) 0.96984(3) 0.0184(2) Uani 1 8 d .
C11 C 0.66904(7) 0.68094(7) 0.85114(2) 0.0165(2) Uani 1 8 d .
C12 C 0.58819(7) 0.86242(7) 0.78181(2) 0.0184(2) Uani 1 8 d .
C13 C 0.69008(7) 0.81485(7) 0.81923(2) 0.0165(2) Uani 1 8 d .
C14 C 0.87038(7) 0.40069(7) 0.89266(3) 0.0192(2) Uani 1 8 d .
C15 C 0.72084(7) 0.74733(7) 0.84085(2) 0.0162(2) Uani 1 8 d .
C16 C 0.73455(7) 0.53959(7) 1.07979(3) 0.0211(2) Uani 1 8 d .
C17 C 1.16601(7) 0.68460(8) 0.90536(3) 0.0211(2) Uani 1 8 d .
C18 C 0.69530(7) 0.61443(7) 0.87075(2) 0.0168(2) Uani 1 8 d .
C19 C 0.63824(7) 0.54254(7) 0.87968(2) 0.0171(2) Uani 1 8 d .
C20 C 0.45263(7) 0.78739(7) 0.77562(2) 0.0188(2) Uani 1 8 d .
C21 C 0.69198(7) 0.42550(7) 1.04512(3) 0.0204(2) Uani 1 8 d .
C22 C 0.44363(7) 0.43497(7) 0.85005(2) 0.0194(2) Uani 1 8 d .
C23 C 0.86453(7) 0.62505(7) 1.06991(3) 0.0193(2) Uani 1 8 d .
C24 C 0.76196(7) 0.43899(7) 1.02732(2) 0.0176(2) Uani 1 8 d .
C25 C 0.96087(7) 0.73788(7) 1.05327(3) 0.0206(2) Uani 1 8 d .
C26 C 0.64922(7) 0.49554(7) 0.90674(2) 0.0178(2) Uani 1 8 d .
C27 C 0.40452(7) 0.50273(7) 0.83461(2) 0.0196(2) Uani 1 8 d .
C28 C 0.32256(7) 0.70087(7) 0.77174(2) 0.0197(2) Uani 1 8 d .
C29 C 1.00492(7) 0.78277(7) 1.02808(3) 0.0209(2) Uani 1 8 d .
C30 C 0.77624(7) 0.61766(7) 0.88125(2) 0.0197(2) Uani 1 8 d .
C31 C 0.72777(7) 0.89686(7) 0.81681(2) 0.0177(2) Uani 1 8 d .
C32 C 0.98121(6) 0.53448(7) 0.90695(2) 0.0170(2) Uani 1 8 d .
C33 C 0.88280(6) 0.42299(7) 0.92317(2) 0.0168(2) Uani 1 8 d .
C34 C 0.33681(7) 0.48862(8) 0.81569(2) 0.0203(2) Uani 1 8 d .
C35 C 0.83743(6) 0.37908(7) 0.94830(2) 0.0168(2) Uani 1 8 d .
C36 C 0.52889(7) 0.40934(7) 0.89676(2) 0.0188(2) Uani 1 8 d .
C37 C 0.80148(7) 0.74883(7) 0.85194(3) 0.0202(2) Uani 1 8 d .
C38 C 1.08175(7) 0.72256(7) 0.94917(3) 0.0194(2) Uani 1 8 d .
C39 C 0.82798(7) 0.68494(8) 0.87212(3) 0.0224(2) Uani 1 8 d .
C40 C 1.06600(7) 0.77438(7) 0.97726(3) 0.0198(2) Uani 1 8 d .
C41 C 0.67907(7) 0.47521(8) 1.07120(3) 0.0225(2) Uani 1 8 d .
C42 C 0.96772(7) 0.51033(7) 0.87670(3) 0.0192(2) Uani 1 8 d .
C43 C 1.02579(7) 0.65806(7) 0.94034(2) 0.0182(2) Uani 1 8 d .
C44 C 0.35280(7) 0.62834(7) 0.78741(2) 0.0197(2) Uani 1 8 d .
C45 C 0.30098(7) 0.56367(8) 0.79888(2) 0.0203(2) Uani 1 8 d .
C46 C 0.90421(7) 0.67176(7) 1.04687(2) 0.0191(2) Uani 1 8 d .
C47 C 0.57165(7) 0.51975(7) 0.86111(2) 0.0179(2) Uani 1 8 d .
C48 C 0.41231(7) 0.35017(8) 0.84677(3) 0.0224(2) Uani 1 8 d .
C49 C 0.51189(7) 0.84455(7) 0.76417(2) 0.0199(2) Uani 1 8 d .
C50 C 1.10993(7) 0.61990(7) 0.89756(3) 0.0196(2) Uani 1 8 d .
C51 C 0.59562(7) 0.42909(7) 0.91540(2) 0.0184(2) Uani 1 8 d .
C52 C 0.18440(7) 0.64312(8) 0.77820(3) 0.0240(2) Uani 1 8 d .
C53 C 0.97520(7) 0.75910(8) 1.08381(3) 0.0235(2) Uani 1 8 d .
C54 C 0.34453(8) 0.33528(8) 0.82830(3) 0.0246(2) Uani 1 8 d .
C55 C 0.30676(7) 0.40342(8) 0.81281(3) 0.0228(2) Uani 1 8 d .
C56 C 0.38131(7) 0.76654(7) 0.75950(3) 0.0208(2) Uani 1 8 d .
C57 C 0.62849(7) 0.94285(7) 0.77975(2) 0.0203(2) Uani 1 8 d .
C58 C 1.03937(7) 0.60547(7) 0.91495(2) 0.0179(2) Uani 1 8 d .
C59 C 0.80462(7) 0.55520(7) 1.06215(2) 0.0187(2) Uani 1 8 d .
C60 C 1.09127(7) 0.86146(8) 0.98002(3) 0.0236(2) Uani 1 8 d .
C61 C 0.21664(7) 0.57180(8) 0.79389(3) 0.0232(2) Uani 1 8 d .
C62 C 0.91334(7) 0.44369(7) 0.86980(2) 0.0202(2) Uani 1 8 d .
C63 C 0.73604(7) 0.16068(7) 0.96681(3) 0.0225(2) Uani 1 8 d .
C64 C 0.51600(7) 0.45428(7) 0.86957(2) 0.0185(2) Uani 1 8 d .
C65 C 0.23779(7) 0.70758(8) 0.76730(3) 0.0220(2) Uani 1 8 d .
C66 C 0.88205(7) 0.64637(8) 1.10004(3) 0.0216(2) Uani 1 8 d .
C67 C 0.93595(7) 0.71421(8) 1.10716(3) 0.0242(3) Uani 1 8 d .
C68 C 1.02993(7) 0.87043(8) 1.02997(3) 0.0249(3) Uani 1 8 d .
C69 C 1.15159(7) 0.73520(7) 0.93125(3) 0.0209(2) Uani 1 8 d .
C70 C 0.49768(8) 0.88318(8) 0.73577(3) 0.0254(3) Uani 1 8 d .
C71 C 1.24264(8) 0.69701(9) 0.88666(3) 0.0264(3) Uani 1 8 d .
C72 C 1.07291(7) 0.90844(8) 1.00622(3) 0.0262(3) Uani 1 8 d .
C73 C 0.60810(7) 0.38029(8) 0.94480(3) 0.0234(2) Uani 1 8 d .
C74 C 0.36874(8) 0.80655(8) 0.73131(3) 0.0277(3) Uani 1 8 d .
C75 C 0.74011(8) 1.04807(8) 0.79452(3) 0.0283(3) Uani 1 8 d .
C76 C 0.42654(9) 0.86450(9) 0.71980(3) 0.0309(3) Uani 1 8 d .
C77 C 0.95034(8) 0.73779(10) 1.14001(3) 0.0315(3) Uani 1 8 d .
C78 C 0.09298(8) 0.65025(10) 0.77297(3) 0.0349(3) Uani 1 8 d .
H2 H 0.72377 0.27338 1.01268 0.0212 Uiso 1 8 calc R
H3 H 0.8373 0.48447 0.9766 0.0198 Uiso 1 8 calc R
H5 H 0.94933 0.50411 0.95037 0.0201 Uiso 1 8 calc R
H6 H 1.00807 0.67681 1.00015 0.0236 Uiso 1 8 calc R
H7 H 0.59624 0.7424 0.80176 0.0204 Uiso 1 8 calc R
H8 H 0.86566 0.51244 1.02464 0.0212 Uiso 1 8 calc R
H9 H 0.82164 0.25987 0.92815 0.0213 Uiso 1 8 calc R
H11 H 0.61351 0.68087 0.84455 0.0197 Uiso 1 8 calc R
H14 H 0.83237 0.35592 0.88754 0.0230 Uiso 1 8 calc R
H16 H 0.72497 0.57307 1.09764 0.0254 Uiso 1 8 calc R
H20 H 0.46107 0.76175 0.79506 0.0225 Uiso 1 8 calc R
H21 H 0.65308 0.38223 1.03938 0.0244 Uiso 1 8 calc R
H26 H 0.69443 0.50937 0.91952 0.0213 Uiso 1 8 calc R
H27 H 0.42458 0.56067 0.83701 0.0236 Uiso 1 8 calc R
H30 H 0.79592 0.5737 0.89467 0.0237 Uiso 1 8 calc R
H31 H 0.77429 0.90948 0.82908 0.0212 Uiso 1 8 calc R
H36 H 0.49167 0.36462 0.90268 0.0225 Uiso 1 8 calc R
H37 H 0.83809 0.79368 0.84563 0.0242 Uiso 1 8 calc R
H39 H 0.88242 0.68728 0.87982 0.0269 Uiso 1 8 calc R
H41 H 0.63169 0.46498 1.08328 0.0270 Uiso 1 8 calc R
H42 H 0.99599 0.53977 0.86081 0.0230 Uiso 1 8 calc R
H43 H 0.97722 0.64987 0.95196 0.0218 Uiso 1 8 calc R
H44 H 0.41035 0.62286 0.79035 0.0236 Uiso 1 8 calc R
H46 H 0.89231 0.65816 1.02625 0.0229 Uiso 1 8 calc R
H47 H 0.56408 0.54943 0.84234 0.0214 Uiso 1 8 calc R
H48 H 0.43745 0.30276 0.85719 0.0269 Uiso 1 8 calc R
H50 H 1.11971 0.58484 0.88009 0.0236 Uiso 1 8 calc R
H53 H 1.01235 0.80494 1.08865 0.0282 Uiso 1 8 calc R
H54 H 0.32368 0.27754 0.82624 0.0295 Uiso 1 8 calc R
H55 H 0.26051 0.39213 0.80025 0.0274 Uiso 1 8 calc R
H57 H 0.60766 0.98647 0.76643 0.0244 Uiso 1 8 calc R
H60 H 1.121 0.8885 0.96398 0.0284 Uiso 1 8 calc R
H61 H 0.18061 0.52787 0.80133 0.0278 Uiso 1 8 calc R
H62 H 0.90527 0.42712 0.84919 0.0243 Uiso 1 8 calc R
H63A H 0.77349 0.12698 0.95389 0.0270 Uiso 1 8 calc R
H63B H 0.68127 0.16143 0.9576 0.0270 Uiso 1 8 calc R
H63C H 0.73303 0.13356 0.98698 0.0270 Uiso 1 8 calc R
H65 H 0.21615 0.75663 0.75673 0.0264 Uiso 1 8 calc R
H66 H 0.85686 0.61416 1.11599 0.0259 Uiso 1 8 calc R
H68 H 1.01734 0.90381 1.04759 0.0298 Uiso 1 8 calc R
H69 H 1.19004 0.77911 0.9368 0.0251 Uiso 1 8 calc R
H70 H 0.53697 0.92234 0.72743 0.0305 Uiso 1 8 calc R
H71A H 1.24539 0.75692 0.87805 0.0367 Uiso 1 8 calc R
H71B H 1.24548 0.65343 0.8697 0.0457 Uiso 1 8 calc R
H71C H 1.29221 0.69059 0.89921 0.0437 Uiso 1 8 calc R
H72 H 1.09013 0.96763 1.00786 0.0315 Uiso 1 8 calc R
H73A H 0.65989 0.39876 0.95414 0.0281 Uiso 1 8 calc R
H73B H 0.60997 0.3173 0.9407 0.0281 Uiso 1 8 calc R
H73C H 0.56257 0.39305 0.95867 0.0281 Uiso 1 8 calc R
H74 H 0.32049 0.79406 0.71998 0.0332 Uiso 1 8 calc R
H75A H 0.79923 1.04097 0.79782 0.0339 Uiso 1 8 calc R
H75B H 0.71759 1.08753 0.80998 0.0339 Uiso 1 8 calc R
H75C H 0.73056 1.07282 0.77426 0.0339 Uiso 1 8 calc R
H76 H 0.41715 0.89174 0.70069 0.0371 Uiso 1 8 calc R
H77A H 0.98959 0.69662 1.14898 0.0378 Uiso 1 8 calc R
H77B H 0.89831 0.73479 1.15116 0.0378 Uiso 1 8 calc R
H77C H 0.97246 0.7973 1.14127 0.0378 Uiso 1 8 calc R
H78A H 0.08118 0.64291 0.75126 0.0418 Uiso 1 8 calc R
H78B H 0.07381 0.70788 0.77967 0.0418 Uiso 1 8 calc R
H78C H 0.06467 0.6046 0.78458 0.0418 Uiso 1 8 calc R

loop_
_atom_site_aniso_label
_atom_site_aniso_U_11
_atom_site_aniso_U_22
_atom_site_aniso_U_33
_atom_site_aniso_U_12
_atom_site_aniso_U_13
_atom_site_aniso_U_23
C1 0.0167(5) 0.0156(5) 0.0186(5) 0.0020(4) -0.0050(4) 0.0010(4)
C2 0.0178(5) 0.0161(6) 0.0192(5) -0.0004(4) -0.0028(4) 0.0032(4)
C3 0.0174(5) 0.0126(5) 0.0197(5) -0.0006(4) -0.0046(4) -0.0001(4)
C4 0.0259(6) 0.0185(6) 0.0156(5) -0.0013(5) 0.0043(4) -0.0001(4)
C5 0.0174(5) 0.0162(5) 0.0165(5) 0.0018(4) -0.0033(4) -0.0017(4)
C6 0.0182(5) 0.0144(5) 0.0263(6) -0.0003(4) -0.0078(4) -0.0024(4)
C7 0.0204(5) 0.0154(5) 0.0153(5) 0.0000(4) 0.0035(4) -0.0002(4)
C8 0.0198(5) 0.0168(5) 0.0164(5) 0.0020(4) -0.0018(4) 0.0022(4)
C9 0.0175(5) 0.0160(5) 0.0197(5) 0.0011(4) -0.0031(4) -0.0032(4)
C10 0.0168(5) 0.0151(5) 0.0231(5) 0.0002(4) -0.0047(4) 0.0010(4)
C11 0.0161(5) 0.0176(5) 0.0157(5) 0.0018(4) 0.0005(4) -0.0018(4)
C12 0.0225(6) 0.0194(6) 0.0134(5) 0.0013(4) 0.0026(4) -0.0006(4)
C13 0.0176(5) 0.0176(5) 0.0143(5) 0.0028(4) 0.0057(4) -0.0012(4)
C14 0.0189(5) 0.0163(5) 0.0224(6) -0.0009(4) -0.0027(4) -0.0034(4)
C15 0.0190(5) 0.0153(5) 0.0145(5) 0.0025(4) 0.0029(4) -0.0024(4)
C16 0.0271(6) 0.0185(6) 0.0178(5) 0.0055(5) -0.0006(4) 0.0003(4)
C17 0.0196(6) 0.0197(6) 0.0240(6) -0.0012(5) -0.0035(4) 0.0065(4)
C18 0.0200(5) 0.0157(5) 0.0148(5) 0.0016(4) 0.0023(4) -0.0018(4)
C19 0.0178(5) 0.0154(5) 0.0181(5) 0.0031(4) 0.0021(4) -0.0007(4)
C20 0.0241(6) 0.0185(6) 0.0137(5) 0.0035(5) -0.0015(4) -0.0003(4)
C21 0.0225(6) 0.0155(5) 0.0231(6) 0.0002(4) -0.0013(4) 0.0027(4)
C22 0.0214(6) 0.0202(6) 0.0166(5) -0.0022(5) 0.0002(4) 0.0003(4)
C23 0.0195(5) 0.0173(6) 0.0209(5) 0.0076(4) -0.0047(4) -0.0032(4)
C24 0.0216(6) 0.0142(5) 0.0172(5) 0.0026(4) -0.0034(4) 0.0030(4)
C25 0.0175(5) 0.0182(6) 0.0262(6) 0.0060(4) -0.0054(4) -0.0057(5)
C26 0.0166(5) 0.0187(6) 0.0181(5) 0.0015(4) -0.0013(4) -0.0004(4)
C27 0.0219(6) 0.0177(6) 0.0193(5) -0.0029(4) -0.0013(4) -0.0006(4)
C28 0.0249(6) 0.0194(6) 0.0149(5) 0.0018(5) -0.0038(4) -0.0050(4)
C29 0.0152(5) 0.0195(6) 0.0281(6) 0.0024(4) -0.0070(4) -0.0046(5)
C30 0.0209(6) 0.0190(6) 0.0194(5) 0.0027(4) -0.0005(4) 0.0022(4)
C31 0.0183(5) 0.0193(6) 0.0154(5) -0.0001(4) 0.0028(4) -0.0011(4)
C32 0.0147(5) 0.0156(5) 0.0207(5) 0.0026(4) -0.0032(4) -0.0004(4)
C33 0.0157(5) 0.0144(5) 0.0204(5) 0.0032(4) -0.0023(4) -0.0008(4)
C34 0.0209(6) 0.0225(6) 0.0174(5) -0.0009(5) -0.0000(4) -0.0010(4)
C35 0.0147(5) 0.0159(5) 0.0200(5) 0.0010(4) -0.0043(4) 0.0002(4)
C36 0.0191(5) 0.0168(5) 0.0205(5) -0.0004(4) 0.0008(4) 0.0020(4)
C37 0.0188(5) 0.0187(6) 0.0229(6) -0.0014(4) 0.0017(4) 0.0016(4)
C38 0.0199(5) 0.0156(5) 0.0226(6) 0.0007(4) -0.0067(4) 0.0038(4)
C39 0.0171(5) 0.0242(6) 0.0259(6) 0.0000(5) -0.0029(4) 0.0020(5)
C40 0.0157(5) 0.0171(6) 0.0268(6) 0.0006(4) -0.0069(4) -0.0003(4)
C41 0.0243(6) 0.0206(6) 0.0227(6) 0.0030(5) 0.0036(5) 0.0032(5)
C42 0.0173(5) 0.0211(6) 0.0191(5) 0.0010(4) -0.0004(4) 0.0016(4)
C43 0.0164(5) 0.0173(5) 0.0210(5) -0.0002(4) -0.0035(4) 0.0030(4)
C44 0.0201(5) 0.0218(6) 0.0172(5) 0.0011(5) -0.0042(4) -0.0029(4)
C45 0.0229(6) 0.0213(6) 0.0165(5) 0.0000(5) -0.0034(4) -0.0041(4)
C46 0.0208(6) 0.0176(6) 0.0189(5) 0.0048(4) -0.0056(4) -0.0041(4)
C47 0.0214(6) 0.0164(5) 0.0158(5) 0.0019(4) -0.0005(4) 0.0021(4)
C48 0.0278(6) 0.0187(6) 0.0208(6) -0.0024(5) -0.0022(5) 0.0029(4)
C49 0.0251(6) 0.0173(6) 0.0173(5) 0.0030(5) -0.0011(4) -0.0011(4)
C50 0.0205(6) 0.0193(6) 0.0191(5) -0.0006(4) -0.0032(4) 0.0028(4)
C51 0.0184(5) 0.0181(6) 0.0188(5) 0.0029(4) 0.0014(4) 0.0014(4)
C52 0.0225(6) 0.0273(6) 0.0222(6) 0.0032(5) -0.0034(5) -0.0052(5)
C53 0.0172(5) 0.0250(6) 0.0284(6) 0.0040(5) -0.0054(5) -0.0112(5)
C54 0.0308(6) 0.0196(6) 0.0234(6) -0.0073(5) -0.0017(5) 0.0000(5)
C55 0.0231(6) 0.0248(6) 0.0206(6) -0.0055(5) -0.0037(4) -0.0011(5)
C56 0.0256(6) 0.0181(6) 0.0186(5) 0.0035(5) -0.0032(4) -0.0022(4)
C57 0.0273(6) 0.0186(6) 0.0151(5) 0.0009(5) 0.0009(4) 0.0033(4)
C58 0.0178(5) 0.0163(5) 0.0197(5) 0.0002(4) -0.0051(4) 0.0043(4)
C59 0.0223(6) 0.0165(5) 0.0175(5) 0.0051(4) -0.0049(4) 0.0014(4)
C60 0.0192(6) 0.0184(6) 0.0333(6) -0.0013(5) -0.0057(5) 0.0006(5)
C61 0.0227(6) 0.0249(6) 0.0219(6) -0.0016(5) -0.0019(5) -0.0023(5)
C62 0.0211(6) 0.0220(6) 0.0175(5) 0.0012(5) -0.0031(4) -0.0036(4)
C63 0.0253(6) 0.0168(6) 0.0255(6) -0.0040(5) -0.0007(5) -0.0016(5)
C64 0.0201(5) 0.0171(5) 0.0183(5) 0.0016(4) -0.0005(4) -0.0010(4)
C65 0.0261(6) 0.0208(6) 0.0192(5) 0.0045(5) -0.0051(5) -0.0034(4)
C66 0.0204(6) 0.0244(6) 0.0200(5) 0.0078(5) -0.0024(4) -0.0042(5)
C67 0.0178(6) 0.0307(7) 0.0242(6) 0.0091(5) -0.0059(4) -0.0110(5)
C68 0.0198(6) 0.0198(6) 0.0350(7) 0.0018(5) -0.0058(5) -0.0098(5)
C69 0.0204(6) 0.0166(6) 0.0257(6) -0.0043(4) -0.0067(5) 0.0048(4)
C70 0.0310(7) 0.0237(6) 0.0215(6) -0.0009(5) -0.0029(5) 0.0052(5)
C71 0.0234(6) 0.0265(7) 0.0292(6) -0.0061(5) 0.0003(5) 0.0043(5)
C72 0.0218(6) 0.0154(6) 0.0415(7) -0.0017(5) -0.0064(5) -0.0047(5)
C73 0.0213(6) 0.0268(6) 0.0223(6) -0.0027(5) -0.0027(5) 0.0071(5)
C74 0.0306(7) 0.0284(7) 0.0240(6) -0.0008(5) -0.0103(5) 0.0038(5)
C75 0.0372(7) 0.0217(6) 0.0259(6) -0.0071(5) -0.0051(5) 0.0056(5)
C76 0.0385(7) 0.0327(7) 0.0216(6) -0.0016(6) -0.0091(5) 0.0097(5)
C77 0.0243(6) 0.0451(8) 0.0250(6) 0.0045(6) -0.0049(5) -0.0153(6)
C78 0.0229(7) 0.0370(8) 0.0447(8) 0.0020(6) -0.0062(6) 0.0048(6)

loop_
_atom_type_symbol
_atom_type_description
_atom_type_scat_dispersion_real
_atom_type_scat_dispersion_imag
_atom_type_scat_source
C C 0.0181 0.0091
;
International Tables for Crystallography
(Vol. C, Tables 4.2.6.8 and 6.1.1.4)
;
H H 0.0000 0.0000
;
International Tables for Crystallography
(Vol. C, Table 6.1.1.4)
;

loop_
_geom_angle_atom_site_label_1
_geom_angle_atom_site_label_2
_geom_angle_atom_site_label_3
_geom_angle
_geom_angle_publ_flag
C2 C1 C3 118.24(9) yes
C2 C1 C24 121.87(9) yes
C3 C1 C24 119.89(9) yes
C1 C2 C10 121.17(9) yes
C1 C3 C35 122.03(10) yes
C31 C4 C57 119.03(10) yes
C31 C4 C75 120.62(10) yes
C57 C4 C75 120.30(10) yes
C32 C5 C33 122.23(8) yes
C29 C6 C40 122.48(10) yes
C12 C7 C13 121.91(10) yes
C24 C8 C59 122.32(10) yes
C10 C9 C35 120.97(9) yes
C2 C10 C9 119.35(10) yes
C2 C10 C63 120.10(11) yes
C9 C10 C63 120.54(11) yes
C15 C11 C18 122.89(10) yes
C7 C12 C49 120.47(10) yes
C7 C12 C57 118.22(10) yes
C49 C12 C57 121.31(9) yes
C7 C13 C15 120.68(10) yes
C7 C13 C31 117.89(9) yes
C15 C13 C31 121.42(9) yes
C33 C14 C62 120.35(10) yes
C11 C15 C13 120.48(10) yes
C11 C15 C37 117.78(10) yes
C13 C15 C37 121.73(10) yes
C41 C16 C59 120.05(11) yes
C50 C17 C69 119.01(11) yes
C50 C17 C71 119.99(11) yes
C69 C17 C71 120.96(11) yes
C11 C18 C19 120.43(10) yes
C11 C18 C30 117.77(10) yes
C19 C18 C30 121.79(9) yes
C18 C19 C26 121.43(9) yes
C18 C19 C47 120.80(9) yes
C26 C19 C47 117.76(10) yes
C49 C20 C56 122.33(9) yes
C24 C21 C41 120.26(10) yes
C27 C22 C48 118.13(10) yes
C27 C22 C64 119.74(10) yes
C48 C22 C64 122.12(10) yes
C46 C23 C59 120.29(10) yes
C46 C23 C66 118.33(10) yes
C59 C23 C66 121.38(10) yes
C1 C24 C8 119.78(9) yes
C1 C24 C21 122.03(10) yes
C8 C24 C21 118.19(9) yes
C29 C25 C46 120.17(11) yes
C29 C25 C53 121.76(10) yes
C46 C25 C53 118.07(11) yes
C19 C26 C51 121.74(10) yes
C22 C27 C34 122.42(10) yes
C44 C28 C56 119.18(10) yes
C44 C28 C65 118.42(10) yes
C56 C28 C65 122.37(10) yes
C6 C29 C25 119.59(10) yes
C6 C29 C68 117.94(11) yes
C25 C29 C68 122.46(11) yes
C18 C30 C39 120.21(10) yes
C4 C31 C13 121.49(10) yes
C5 C32 C42 118.35(9) yes
C5 C32 C58 120.35(8) yes
C42 C32 C58 121.30(9) yes
C5 C33 C14 117.98(9) yes
C5 C33 C35 120.02(8) yes
C14 C33 C35 121.99(9) yes
C27 C34 C45 119.16(10) yes
C27 C34 C55 118.30(10) yes
C45 C34 C55 122.52(10) yes
C3 C35 C9 118.23(9) yes
C3 C35 C33 119.68(9) yes
C9 C35 C33 122.09(8) yes
C51 C36 C64 120.96(10) yes
C15 C37 C39 120.15(10) yes
C40 C38 C43 119.54(10) yes
C40 C38 C69 122.29(10) yes
C43 C38 C69 118.17(11) yes
C30 C39 C37 121.12(11) yes
C6 C40 C38 119.94(10) yes
C6 C40 C60 118.23(11) yes
C38 C40 C60 121.83(11) yes
C16 C41 C21 120.85(11) yes
C32 C42 C62 120.25(10) yes
C38 C43 C58 121.73(10) yes
C28 C44 C45 121.88(10) yes
C34 C45 C44 119.34(10) yes
C34 C45 C61 122.26(11) yes
C44 C45 C61 118.40(10) yes
C23 C46 C25 121.94(10) yes
C19 C47 C64 121.60(9) yes
C22 C48 C54 120.09(11) yes
C12 C49 C20 120.26(8) yes
C12 C49 C70 121.63(10) yes
C20 C49 C70 118.10(10) yes
C17 C50 C58 121.20(11) yes
C26 C51 C36 119.09(9) yes
C26 C51 C73 120.75(9) yes
C36 C51 C73 120.15(10) yes
C61 C52 C65 119.11(11) yes
C61 C52 C78 120.23(11) yes
C65 C52 C78 120.66(11) yes
C25 C53 C67 121.11(11) yes
C48 C54 C55 121.06(11) yes
C34 C55 C54 119.98(11) yes
C20 C56 C28 120.35(10) yes
C20 C56 C74 118.15(10) yes
C28 C56 C74 121.46(10) yes
C4 C57 C12 121.35(9) yes
C32 C58 C43 120.72(9) yes
C32 C58 C50 120.74(9) yes
C43 C58 C50 118.53(10) yes
C8 C59 C16 118.31(10) yes
C8 C59 C23 119.64(10) yes
C16 C59 C23 122.04(10) yes
C40 C60 C72 120.02(12) yes
C45 C61 C52 121.22(11) yes
C14 C62 C42 120.80(10) yes
C22 C64 C36 121.06(10) yes
C22 C64 C47 120.10(9) yes
C36 C64 C47 118.82(10) yes
C28 C65 C52 120.96(11) yes
C23 C66 C67 121.08(11) yes
C53 C67 C66 119.40(12) yes
C53 C67 C77 121.19(11) yes
C66 C67 C77 119.41(12) yes
C29 C68 C72 120.19(12) yes
C17 C69 C38 121.34(11) yes
C49 C70 C76 120.23(12) yes
C60 C72 C68 121.12(11) yes
C56 C74 C76 120.21(12) yes
C70 C76 C74 120.96(12) yes
C1 C2 H2 119.400 no
C10 C2 H2 119.432 no
C1 C3 H3 118.995 no
C35 C3 H3 118.979 no
C32 C5 H5 118.873 no
C33 C5 H5 118.900 no
C29 C6 H6 118.770 no
C40 C6 H6 118.751 no
C12 C7 H7 119.050 no
C13 C7 H7 119.038 no
C24 C8 H8 118.819 no
C59 C8 H8 118.860 no
C10 C9 H9 119.510 no
C35 C9 H9 119.522 no
C15 C11 H11 118.553 no
C18 C11 H11 118.556 no
C33 C14 H14 119.808 no
C62 C14 H14 119.842 no
C41 C16 H16 119.976 no
C59 C16 H16 119.974 no
C49 C20 H20 118.841 no
C56 C20 H20 118.830 no
C24 C21 H21 119.864 no
C41 C21 H21 119.879 no
C19 C26 H26 119.135 no
C51 C26 H26 119.125 no
C22 C27 H27 118.810 no
C34 C27 H27 118.770 no
C18 C30 H30 119.896 no
C39 C30 H30 119.894 no
C4 C31 H31 119.266 no
C13 C31 H31 119.247 no
C51 C36 H36 119.496 no
C64 C36 H36 119.544 no
C15 C37 H37 119.914 no
C39 C37 H37 119.933 no
C30 C39 H39 119.438 no
C37 C39 H39 119.443 no
C16 C41 H41 119.577 no
C21 C41 H41 119.576 no
C32 C42 H42 119.887 no
C62 C42 H42 119.863 no
C38 C43 H43 119.131 no
C58 C43 H43 119.140 no
C28 C44 H44 119.057 no
C45 C44 H44 119.062 no
C23 C46 H46 119.031 no
C25 C46 H46 119.025 no
C19 C47 H47 119.196 no
C64 C47 H47 119.208 no
C22 C48 H48 119.952 no
C54 C48 H48 119.958 no
C17 C50 H50 119.394 no
C58 C50 H50 119.405 no
C25 C53 H53 119.447 no
C67 C53 H53 119.447 no
C48 C54 H54 119.476 no
C55 C54 H54 119.460 no
C34 C55 H55 119.998 no
C54 C55 H55 120.024 no
C4 C57 H57 119.317 no
C12 C57 H57 119.330 no
C40 C60 H60 119.983 no
C72 C60 H60 119.997 no
C45 C61 H61 119.393 no
C52 C61 H61 119.390 no
C14 C62 H62 119.593 no
C42 C62 H62 119.605 no
C10 C63 H63A 109.472 no
C10 C63 H63B 109.472 no
C10 C63 H63C 109.469 no
H63A C63 H63B 109.488 no
H63A C63 H63C 109.462 no
H63B C63 H63C 109.464 no
C28 C65 H65 119.514 no
C52 C65 H65 119.521 no
C23 C66 H66 119.461 no
C67 C66 H66 119.459 no
C29 C68 H68 119.906 no
C72 C68 H68 119.903 no
C17 C69 H69 119.335 no
C38 C69 H69 119.330 no
C49 C70 H70 119.894 no
C76 C70 H70 119.881 no
C17 C71 H71A 111.213 no
C17 C71 H71B 111.156 no
C17 C71 H71C 111.218 no
H71A C71 H71B 109.157 no
H71A C71 H71C 105.619 no
H71B C71 H71C 108.281 no
C60 C72 H72 119.435 no
C68 C72 H72 119.450 no
C51 C73 H73A 109.458 no
C51 C73 H73B 109.451 no
C51 C73 H73C 109.465 no
H73A C73 H73B 109.473 no
H73A C73 H73C 109.496 no
H73B C73 H73C 109.485 no
C56 C74 H74 119.894 no
C76 C74 H74 119.894 no
C4 C75 H75A 109.482 no
C4 C75 H75B 109.475 no
C4 C75 H75C 109.463 no
H75A C75 H75B 109.477 no
H75A C75 H75C 109.467 no
H75B C75 H75C 109.463 no
C70 C76 H76 119.518 no
C74 C76 H76 119.520 no
C67 C77 H77A 109.484 no
C67 C77 H77B 109.482 no
C67 C77 H77C 109.477 no
H77A C77 H77B 109.450 no
H77A C77 H77C 109.475 no
H77B C77 H77C 109.459 no
C52 C78 H78A 109.469 no
C52 C78 H78B 109.466 no
C52 C78 H78C 109.471 no
H78A C78 H78B 109.457 no
H78A C78 H78C 109.475 no
H78B C78 H78C 109.489 no

loop_
_geom_bond_atom_site_label_1
_geom_bond_atom_site_label_2
_geom_bond_distance
_geom_bond_publ_flag
C1 C2 1.3968(15) yes
C1 C3 1.3956(14) yes
C1 C24 1.4888(13) yes
C2 C10 1.3936(16) yes
C3 C35 1.3978(13) yes
C4 C31 1.3939(14) yes
C4 C57 1.3921(15) yes
C4 C75 1.5045(17) yes
C5 C32 1.3951(14) yes
C5 C33 1.3985(15) yes
C6 C29 1.3975(18) yes
C6 C40 1.3961(18) yes
C7 C12 1.3995(14) yes
C7 C13 1.4000(15) yes
C8 C24 1.3955(15) yes
C8 C59 1.3968(13) yes
C9 C10 1.3947(16) yes
C9 C35 1.3995(15) yes
C10 C63 1.5071(15) yes
C11 C15 1.3952(15) yes
C11 C18 1.3999(14) yes
C12 C49 1.4903(15) yes
C12 C57 1.3967(15) yes
C13 C15 1.4898(14) yes
C13 C31 1.3999(15) yes
C14 C33 1.3986(16) yes
C14 C62 1.3899(16) yes
C15 C37 1.4015(16) yes
C16 C41 1.3885(16) yes
C16 C59 1.4005(16) yes
C17 C50 1.3894(16) yes
C17 C69 1.3960(18) yes
C17 C71 1.5067(18) yes
C18 C19 1.4919(15) yes
C18 C30 1.3979(16) yes
C19 C26 1.4011(13) yes
C19 C47 1.4017(15) yes
C20 C49 1.3960(15) yes
C20 C56 1.3978(16) yes
C21 C24 1.3980(16) yes
C21 C41 1.3914(18) yes
C22 C27 1.3926(15) yes
C22 C48 1.4005(16) yes
C22 C64 1.4878(15) yes
C23 C46 1.3977(16) yes
C23 C59 1.4863(16) yes
C23 C66 1.3936(18) yes
C25 C29 1.4873(17) yes
C25 C46 1.3974(16) yes
C25 C53 1.4008(19) yes
C26 C51 1.3925(15) yes
C27 C34 1.3982(15) yes
C28 C44 1.3951(15) yes
C28 C56 1.4877(16) yes
C28 C65 1.3985(16) yes
C29 C68 1.4030(16) yes
C30 C39 1.3890(16) yes
C32 C42 1.3975(16) yes
C32 C58 1.4829(15) yes
C33 C35 1.4890(13) yes
C34 C45 1.4842(16) yes
C34 C55 1.3971(17) yes
C36 C51 1.3944(15) yes
C36 C64 1.3945(13) yes
C37 C39 1.3882(17) yes
C38 C40 1.4893(18) yes
C38 C43 1.3978(16) yes
C38 C69 1.3973(17) yes
C40 C60 1.3986(16) yes
C42 C62 1.3837(16) yes
C43 C58 1.3932(14) yes
C44 C45 1.3943(16) yes
C45 C61 1.3969(16) yes
C47 C64 1.4006(15) yes
C48 C54 1.3894(18) yes
C49 C70 1.4003(16) yes
C50 C58 1.3980(16) yes
C51 C73 1.5060(16) yes
C52 C61 1.3929(18) yes
C52 C65 1.3989(17) yes
C52 C78 1.5109(17) yes
C53 C67 1.3905(18) yes
C54 C55 1.3882(18) yes
C56 C74 1.3970(18) yes
C60 C72 1.3899(18) yes
C66 C67 1.3944(17) yes
C67 C77 1.5067(19) yes
C68 C72 1.3849(18) yes
C70 C76 1.3848(19) yes
C74 C76 1.3883(19) yes
C2 H2 0.950 no
C3 H3 0.950 no
C5 H5 0.950 no
C6 H6 0.950 no
C7 H7 0.950 no
C8 H8 0.950 no
C9 H9 0.950 no
C11 H11 0.950 no
C14 H14 0.950 no
C16 H16 0.950 no
C20 H20 0.950 no
C21 H21 0.950 no
C26 H26 0.950 no
C27 H27 0.950 no
C30 H30 0.950 no
C31 H31 0.950 no
C36 H36 0.950 no
C37 H37 0.950 no
C39 H39 0.950 no
C41 H41 0.950 no
C42 H42 0.950 no
C43 H43 0.950 no
C44 H44 0.950 no
C46 H46 0.950 no
C47 H47 0.950 no
C48 H48 0.950 no
C50 H50 0.950 no
C53 H53 0.950 no
C54 H54 0.950 no
C55 H55 0.950 no
C57 H57 0.950 no
C60 H60 0.950 no
C61 H61 0.950 no
C62 H62 0.950 no
C63 H63A 0.980 no
C63 H63B 0.980 no
C63 H63C 0.980 no
C65 H65 0.950 no
C66 H66 0.950 no
C68 H68 0.950 no
C69 H69 0.950 no
C70 H70 0.950 no
C71 H71A 0.992 no
C71 H71B 1.001 no
C71 H71C 0.983 no
C72 H72 0.950 no
C73 H73A 0.980 no
C73 H73B 0.980 no
C73 H73C 0.980 no
C74 H74 0.950 no
C75 H75A 0.980 no
C75 H75B 0.980 no
C75 H75C 0.980 no
C76 H76 0.950 no
C77 H77A 0.980 no
C77 H77B 0.980 no
C77 H77C 0.980 no
C78 H78A 0.980 no
C78 H78B 0.980 no
C78 H78C 0.980 no

loop_
_geom_contact_atom_site_label_1
_geom_contact_atom_site_label_2
_geom_contact_distance
_geom_contact_publ_flag
_geom_contact_site_symmetry_2
C1 C9 2.8004(13) no .
C2 C21 3.0358(16) no .
C2 C35 2.7981(14) no .
C3 C5 2.9468(13) no .
C3 C8 2.9529(13) no .
C3 C10 2.7785(15) no .
C4 C7 2.7832(16) no .
C5 C43 2.9766(15) no .
C5 C62 2.7573(13) no .
C6 C43 2.9482(16) no .
C6 C46 2.9580(16) no .
C6 C72 2.7546(16) no .
C7 C11 2.9475(14) no .
C7 C20 2.9703(16) no .
C8 C41 2.7585(16) no .
C8 C46 2.9714(16) no .
C9 C14 3.0349(16) no .
C11 C39 2.7494(16) no .
C11 C47 2.9632(16) no .
C12 C31 2.7956(15) no .
C13 C57 2.8013(14) no .
C14 C32 2.7995(15) no .
C15 C30 2.8102(14) no .
C16 C24 2.8079(16) no .
C16 C66 3.0382(17) no .
C17 C43 2.7834(16) no .
C18 C37 2.8101(16) no .
C19 C36 2.8077(16) no .
C20 C44 2.9706(16) no .
C20 C76 2.7552(16) no .
C21 C59 2.8033(16) no .
C22 C55 2.8079(16) no .
C23 C53 2.7969(16) no .
C25 C66 2.7987(18) no .
C26 C30 3.0037(15) no .
C26 C64 2.7889(15) no .
C27 C44 2.9499(14) no .
C27 C47 2.9729(16) no .
C27 C54 2.7539(17) no .
C28 C61 2.7961(16) no .
C29 C60 2.8088(18) no .
C31 C37 2.9912(16) no .
C33 C42 2.8053(16) no .
C34 C48 2.8033(17) no .
C36 C48 3.0421(16) no .
C38 C50 2.7965(18) no .
C40 C68 2.8054(18) no .
C42 C50 3.0023(16) no .
C44 C52 2.7823(16) no .
C45 C65 2.7975(17) no .
C46 C67 2.7772(16) no .
C47 C51 2.7873(13) no .
C49 C74 2.8040(17) no .
C53 C68 3.0484(18) no .
C55 C61 3.0776(17) no .
C56 C70 2.8038(17) no .
C57 C70 3.0185(17) no .
C58 C69 2.7907(16) no .
C60 C69 3.0475(18) no .
C65 C74 3.0566(18) no .
C2 C40 3.3796(16) no 5_767
C2 C69 3.5893(16) no 5_767
C2 C73 3.4840(16) no .
C6 C9 3.5697(16) no 5_767
C8 C58 3.5757(15) no 5_767
C9 C6 3.5697(16) no 5_767
C9 C29 3.4145(16) no 5_767
C9 C73 3.5599(16) no .
C10 C40 3.5997(17) no 5_767
C10 C73 3.4237(17) no .
C11 C75 3.5371(16) no 2_645
C13 C62 3.4146(14) no 2_655
C14 C15 3.5904(16) no 2_645
C15 C14 3.5904(16) no 2_655
C17 C21 3.5949(17) no 5_767
C21 C17 3.5949(17) no 5_767
C24 C69 3.5200(16) no 5_767
C29 C9 3.4145(16) no 5_767
C30 C42 3.5302(16) no .
C30 C62 3.5091(16) no .
C31 C62 3.3501(15) no 2_655
C31 C74 3.4139(17) no 8_556
C32 C66 3.5636(16) no 5_767
C39 C42 3.5138(16) no .
C40 C2 3.3796(16) no 5_767
C40 C10 3.5997(17) no 5_767
C40 C73 3.5639(17) no 2_655
C41 C71 3.4625(19) no 5_767
C42 C30 3.5302(16) no .
C42 C39 3.5138(16) no .
C42 C66 3.5739(17) no 5_767
C50 C59 3.4984(16) no 5_767
C54 C65 3.5777(18) no 2_545
C58 C8 3.5757(15) no 5_767
C59 C50 3.4984(16) no 5_767
C62 C13 3.4146(14) no 2_645
C62 C30 3.5091(16) no .
C62 C31 3.3501(15) no 2_645
C62 C67 3.5888(16) no 5_767
C62 C77 3.5796(18) no 5_767
C63 C72 3.4942(17) no 5_767
C65 C54 3.5777(18) no 2_555
C66 C32 3.5636(16) no 5_767
C66 C42 3.5739(17) no 5_767
C66 C71 3.3514(18) no 6_467
C67 C62 3.5888(16) no 5_767
C67 C71 3.4400(18) no 6_467
C69 C2 3.5893(16) no 5_767
C69 C24 3.5200(16) no 5_767
C71 C41 3.4625(19) no 5_767
C71 C66 3.3514(18) no 6_567
C71 C67 3.4400(18) no 6_567
C72 C63 3.4942(17) no 5_767
C73 C2 3.4840(16) no .
C73 C9 3.5599(16) no .
C73 C10 3.4237(17) no .
C73 C40 3.5639(17) no 2_645
C74 C31 3.4139(17) no 8_456
C75 C11 3.5371(16) no 2_655
C77 C62 3.5796(18) no 5_767
C1 H8 2.6335 no .
C1 H21 2.6966 no .
C2 H3 3.2533 no .
C2 H9 3.2632 no .
C2 H21 2.7844 no .
C2 H63A 3.2610 no .
C2 H63B 2.9588 no .
C2 H63C 2.6031 no .
C3 H2 3.2558 no .
C3 H5 2.6561 no .
C3 H8 2.6631 no .
C3 H9 3.2605 no .
C5 H3 2.6476 no .
C5 H14 3.2598 no .
C5 H42 3.2598 no .
C5 H43 2.7134 no .
C6 H43 2.6645 no .
C6 H46 2.6859 no .
C6 H60 3.2609 no .
C6 H68 3.2625 no .
C7 H11 2.6285 no .
C7 H20 2.6822 no .
C7 H31 3.2580 no .
C7 H57 3.2586 no .
C8 H3 2.6644 no .
C8 H16 3.2635 no .
C8 H21 3.2591 no .
C8 H46 2.6980 no .
C9 H2 3.2629 no .
C9 H3 3.2574 no .
C9 H14 2.7740 no .
C9 H63A 2.6217 no .
C9 H63B 2.9481 no .
C9 H63C 3.2736 no .
C11 H7 2.6460 no .
C11 H30 3.2591 no .
C11 H37 3.2578 no .
C11 H47 2.6673 no .
C12 H20 2.6450 no .
C12 H70 2.6926 no .
C13 H11 2.6437 no .
C13 H37 2.6955 no .
C14 H5 3.2541 no .
C14 H9 2.7745 no .
C14 H42 3.2661 no .
C15 H7 2.6606 no .
C15 H31 2.6776 no .
C15 H39 3.2721 no .
C16 H8 3.2576 no .
C16 H21 3.2716 no .
C16 H66 2.7932 no .
C18 H26 2.6787 no .
C18 H39 3.2698 no .
C18 H47 2.6677 no .
C19 H11 2.6492 no .
C19 H30 2.6944 no .
C20 H7 2.6957 no .
C20 H44 2.6868 no .
C20 H70 3.2605 no .
C20 H74 3.2599 no .
C21 H2 2.7765 no .
C21 H8 3.2531 no .
C21 H16 3.2723 no .
C22 H36 2.6687 no .
C22 H47 2.6508 no .
C22 H54 3.2719 no .
C23 H8 2.6313 no .
C23 H16 2.6994 no .
C24 H2 2.6851 no .
C24 H3 2.6384 no .
C24 H41 3.2731 no .
C25 H6 2.6298 no .
C25 H68 2.7096 no .
C26 H30 2.7241 no .
C26 H36 3.2595 no .
C26 H47 3.2584 no .
C26 H73A 2.5614 no .
C26 H73B 3.1719 no .
C26 H73C 3.1078 no .
C27 H44 2.6771 no .
C27 H47 2.7170 no .
C27 H48 3.2583 no .
C27 H55 3.2625 no .
C28 H20 2.6474 no .
C28 H74 2.6847 no .
C29 H46 2.6458 no .
C29 H53 2.6869 no .
C29 H72 3.2714 no .
C30 H11 3.2503 no .
C30 H26 2.7105 no .
C30 H37 3.2721 no .
C31 H7 3.2564 no .
C31 H37 2.7061 no .
C31 H57 3.2573 no .
C31 H75A 2.6277 no .
C31 H75B 2.9347 no .
C31 H75C 3.2765 no .
C32 H43 2.6515 no .
C32 H50 2.6604 no .
C32 H62 3.2666 no .
C33 H3 2.6362 no .
C33 H9 2.6940 no .
C33 H62 3.2733 no .
C34 H44 2.6243 no .
C34 H54 3.2667 no .
C34 H61 2.6896 no .
C35 H5 2.6428 no .
C35 H14 2.6956 no .
C36 H26 3.2576 no .
C36 H47 3.2615 no .
C36 H48 2.8105 no .
C36 H73A 3.3081 no .
C36 H73B 2.7304 no .
C36 H73C 2.7875 no .
C37 H11 3.2499 no .
C37 H30 3.2716 no .
C37 H31 2.6901 no .
C38 H6 2.6367 no .
C38 H60 2.6957 no .
C40 H43 2.6365 no .
C40 H69 2.6930 no .
C40 H72 3.2696 no .
C42 H5 3.2538 no .
C42 H14 3.2650 no .
C42 H50 2.7296 no .
C43 H5 2.6989 no .
C43 H6 2.6605 no .
C43 H50 3.2571 no .
C43 H69 3.2570 no .
C44 H20 2.7172 no .
C44 H27 2.6817 no .
C44 H61 3.2561 no .
C44 H65 3.2589 no .
C45 H27 2.6204 no .
C45 H55 2.7044 no .
C46 H6 2.6621 no .
C46 H8 2.6982 no .
C46 H53 3.2590 no .
C46 H66 3.2562 no .
C47 H11 2.6572 no .
C47 H26 3.2587 no .
C47 H27 2.6934 no .
C47 H36 3.2650 no .
C48 H27 3.2523 no .
C48 H36 2.7859 no .
C48 H55 3.2725 no .
C49 H7 2.6565 no .
C49 H57 2.6740 no .
C49 H76 3.2695 no .
C50 H42 2.7488 no .
C50 H43 3.2562 no .
C50 H69 3.2560 no .
C50 H71A 3.1611 no .
C50 H71B 2.5766 no .
C50 H71C 3.1609 no .
C53 H46 3.2568 no .
C53 H66 3.2598 no .
C53 H68 2.8106 no .
C53 H77A 3.0290 no .
C53 H77B 3.2362 no .
C53 H77C 2.5929 no .
C55 H27 3.2548 no .
C55 H48 3.2721 no .
C55 H61 2.8455 no .
C56 H44 2.6242 no .
C56 H65 2.6977 no .
C56 H76 3.2691 no .
C57 H7 3.2559 no .
C57 H31 3.2565 no .
C57 H70 2.7588 no .
C57 H75A 3.2585 no .
C57 H75B 2.9604 no .
C57 H75C 2.6020 no .
C58 H5 2.6413 no .
C58 H42 2.6781 no .
C59 H41 3.2713 no .
C59 H46 2.6473 no .
C59 H66 2.6718 no .
C60 H6 3.2538 no .
C60 H68 3.2700 no .
C60 H69 2.7899 no .
C61 H44 3.2546 no .
C61 H55 2.8516 no .
C61 H65 3.2636 no .
C61 H78A 3.0925 no .
C61 H78B 3.1831 no .
C61 H78C 2.5590 no .
C63 H2 2.6597 no .
C63 H9 2.6706 no .
C64 H27 2.6290 no .
C64 H48 2.7015 no .
C65 H44 3.2568 no .
C65 H61 3.2637 no .
C65 H74 2.8089 no .
C65 H78A 2.8256 no .
C65 H78B 2.7262 no .
C65 H78C 3.3180 no .
C66 H16 2.7956 no .
C66 H46 3.2531 no .
C66 H53 3.2607 no .
C66 H77A 2.8789 no .
C66 H77B 2.6357 no .
C66 H77C 3.2829 no .
C68 H6 3.2565 no .
C68 H53 2.7818 no .
C68 H60 3.2700 no .
C69 H43 3.2557 no .
C69 H50 3.2573 no .
C69 H60 2.7946 no .
C69 H71A 2.8133 no .
C69 H71B 3.3501 no .
C69 H71C 2.7743 no .
C70 H20 3.2549 no .
C70 H57 2.7422 no .
C70 H74 3.2665 no .
C71 H50 2.6522 no .
C71 H69 2.6772 no .
C73 H26 2.6657 no .
C73 H36 2.6615 no .
C74 H20 3.2535 no .
C74 H65 2.8303 no .
C74 H70 3.2670 no .
C75 H31 2.6657 no .
C75 H57 2.6585 no .
C77 H53 2.6780 no .
C77 H66 2.6468 no .
C78 H61 2.6630 no .
C78 H65 2.6796 no .
H2 H21 2.3393 no .
H2 H63A 3.5133 no .
H2 H63B 3.0448 no .
H2 H63C 2.4222 no .
H3 H5 2.1796 no .
H3 H8 2.2037 no .
H3 H43 3.5723 no .
H3 H46 3.5519 no .
H5 H6 3.5600 no .
H5 H8 3.5403 no .
H5 H43 2.2750 no .
H6 H8 3.5853 no .
H6 H43 2.2158 no .
H6 H46 2.2258 no .
H7 H11 2.1218 no .
H7 H20 2.2413 no .
H7 H44 3.5723 no .
H7 H47 3.4868 no .
H8 H46 2.2705 no .
H9 H14 2.3180 no .
H9 H63A 2.4540 no .
H9 H63B 3.0282 no .
H9 H63C 3.5355 no .
H11 H20 3.5255 no .
H11 H27 3.5999 no .
H11 H47 2.1667 no .
H14 H62 2.3318 no .
H16 H41 2.3319 no .
H16 H66 2.3795 no .
H20 H44 2.2876 no .
H21 H41 2.3336 no .
H26 H30 2.2122 no .
H26 H73A 2.3434 no .
H26 H73B 3.3734 no .
H26 H73C 3.2769 no .
H27 H44 2.2726 no .
H27 H47 2.2911 no .
H30 H39 2.3294 no .
H31 H37 2.1778 no .
H31 H75A 2.4685 no .
H31 H75B 2.9943 no .
H31 H75C 3.5425 no .
H36 H48 2.3819 no .
H36 H73A 3.5917 no .
H36 H73B 2.6516 no .
H36 H73C 2.7534 no .
H37 H39 2.3293 no .
H42 H50 2.2925 no .
H42 H62 2.3260 no .
H43 H46 3.5489 no .
H44 H47 3.5715 no .
H48 H54 2.3313 no .
H50 H71A 3.3345 no .
H50 H71B 2.3465 no .
H50 H71C 3.3492 no .
H53 H68 2.3556 no .
H53 H77A 3.1484 no .
H53 H77B 3.4861 no .
H53 H77C 2.4056 no .
H54 H55 2.3308 no .
H55 H61 2.4499 no .
H57 H70 2.2862 no .
H57 H75A 3.5126 no .
H57 H75B 3.0428 no .
H57 H75C 2.4227 no .
H60 H69 2.3428 no .
H60 H72 2.3317 no .
H61 H78A 3.2498 no .
H61 H78B 3.3919 no .
H61 H78C 2.3421 no .
H65 H74 2.4139 no .
H65 H78A 2.8133 no .
H65 H78B 2.6362 no .
H66 H77A 2.8927 no .
H66 H77B 2.4993 no .
H66 H77C 3.5523 no .
H68 H72 2.3256 no .
H69 H71A 2.7565 no .
H69 H71C 2.7078 no .
H70 H76 2.3261 no .
H74 H76 2.3299 no .
C1 H73A 2.7745 no .
C2 H46 3.4652 no 2_645
C2 H69 3.3169 no 5_767
C2 H73A 2.8220 no .
C2 H73B 3.3797 no .
C3 H6 3.3862 no 5_767
C3 H26 3.4334 no .
C3 H63A 3.5625 no 2_655
C3 H63C 3.3414 no 2_655
C3 H73A 2.7957 no .
C4 H62 2.9022 no 2_655
C4 H74 3.3099 no 8_556
C5 H30 3.0804 no .
C5 H63B 3.5040 no 2_655
C6 H73C 3.3604 no 2_655
C7 H62 2.9213 no 2_655
C7 H65 3.0409 no 8_556
C7 H74 3.3754 no 8_556
C7 H77A 3.0717 no 6_467
C7 H78A 3.3714 no 8_556
C8 H63C 3.0582 no 2_655
C9 H53 3.5891 no 5_767
C9 H73A 2.9636 no .
C9 H73B 3.2964 no .
C10 H73A 2.9153 no .
C10 H73B 3.0291 no .
C11 H9 3.5971 no 2_655
C11 H14 3.1169 no 2_655
C11 H75A 3.2154 no 2_645
C11 H75B 2.9536 no 2_645
C11 H77A 3.4712 no 6_467
C11 H77C 3.2370 no 6_467
C12 H62 3.1246 no 2_655
C12 H65 3.1354 no 8_556
C12 H77A 3.5569 no 6_467
C12 H78B 3.5972 no 8_556
C13 H14 3.0896 no 2_655
C13 H62 2.6632 no 2_655
C13 H65 3.4818 no 8_556
C13 H74 2.7542 no 8_556
C13 H77A 3.5570 no 6_467
C14 H26 3.5172 no .
C14 H30 2.9109 no .
C14 H77A 3.2814 no 5_767
C15 H14 2.7784 no 2_655
C15 H62 3.4508 no 2_655
C15 H74 3.2088 no 8_556
C15 H75B 2.9689 no 2_645
C16 H50 3.5165 no 5_767
C16 H60 2.8866 no 6_467
C16 H69 2.9560 no 6_467
C17 H48 3.2538 no 2_655
C18 H9 3.3743 no 2_655
C18 H75A 3.3981 no 2_645
C18 H75B 3.0528 no 2_645
C19 H31 3.3340 no 2_645
C19 H53 3.4029 no 6_467
C20 H77A 3.3777 no 6_467
C20 H77B 3.3554 no 6_467
C20 H78A 3.2649 no 8_556
C20 H78B 3.3589 no 8_556
C21 H60 3.0953 no 6_467
C21 H68 3.4279 no 2_645
C21 H71C 3.0339 no 5_767
C21 H72 3.2933 no 6_467
C22 H16 3.5843 no 5_667
C22 H41 3.5262 no 5_667
C22 H70 3.4261 no 7_646
C22 H76 3.2490 no 7_646
C23 H69 3.2115 no 6_467
C23 H71A 3.5008 no 6_467
C23 H71C 3.3425 no 6_467
C24 H60 3.5176 no 6_467
C24 H63C 3.4637 no 2_655
C24 H72 3.5022 no 6_467
C25 H2 3.5393 no 2_655
C25 H21 2.9475 no 2_655
C26 H63A 3.1493 no 2_655
C26 H68 3.3187 no 6_467
C27 H70 3.1395 no 7_646
C27 H77C 3.4195 no 6_467
C28 H54 3.5762 no 2_555
C28 H55 3.4568 no 2_555
C28 H75C 2.9444 no 7_646
C29 H9 3.4801 no 5_767
C29 H21 3.0305 no 2_655
C30 H9 3.3939 no 2_655
C30 H63A 3.2975 no 2_655
C30 H63B 3.4917 no 2_655
C30 H75B 3.1683 no 2_645
C31 H14 3.3195 no 2_655
C31 H62 2.6339 no 2_655
C31 H74 2.7141 no 8_556
C31 H76 3.1807 no 8_556
C32 H30 3.1245 no .
C32 H39 3.0770 no .
C33 H26 3.3446 no .
C33 H30 2.9800 no .
C34 H70 2.9745 no 7_646
C35 H6 3.4929 no 5_767
C35 H26 3.3158 no .
C35 H73A 2.9193 no .
C36 H37 3.5880 no 2_645
C36 H41 3.3622 no 5_667
C37 H14 3.1438 no 2_655
C37 H74 3.2511 no 8_556
C37 H75B 3.0949 no 2_645
C38 H2 3.5853 no 5_767
C38 H36 3.2129 no 2_655
C38 H73B 3.4628 no 2_655
C38 H73C 3.5347 no 2_655
C39 H42 3.5585 no .
C39 H75B 3.1985 no 2_645
C40 H2 3.5297 no 5_767
C40 H73B 3.3514 no 2_655
C40 H73C 2.8889 no 2_655
C41 H60 2.7617 no 6_467
C41 H68 3.5365 no 2_645
C41 H71B 3.4824 no 5_767
C41 H71C 2.8869 no 5_767
C42 H30 3.0653 no .
C42 H39 3.0440 no .
C42 H66 3.4484 no 5_767
C42 H77A 3.4301 no 5_767
C43 H8 3.5057 no 5_767
C43 H36 3.5765 no 2_655
C43 H39 3.5683 no .
C43 H63B 3.4579 no 2_655
C43 H73B 3.2889 no 2_655
C44 H57 3.2741 no 7_646
C44 H75C 3.1487 no 7_646
C44 H77B 3.4956 no 6_467
C45 H57 3.4425 no 7_646
C45 H71B 3.5203 no 1_455
C45 H75C 3.2590 no 7_646
C46 H2 3.0031 no 2_655
C46 H5 3.5965 no 5_767
C46 H21 3.3660 no 2_655
C46 H63C 3.5030 no 2_655
C47 H31 3.3351 no 2_645
C47 H75A 3.5030 no 2_645
C47 H76 3.3530 no 7_646
C47 H77C 3.2315 no 6_467
C48 H16 3.5143 no 5_667
C48 H70 3.5411 no 7_646
C48 H71A 3.2439 no 2_645
C48 H76 3.5321 no 7_646
C49 H78A 3.3518 no 8_556
C49 H78B 3.0160 no 8_556
C50 H48 3.3997 no 2_655
C51 H68 3.2860 no 6_467
C52 H54 2.9494 no 2_555
C52 H75C 2.8970 no 7_646
C53 H9 3.3637 no 5_767
C53 H21 3.4241 no 2_655
C53 H41 3.5968 no 2_655
C53 H71C 3.1679 no 6_467
C54 H65 3.5102 no 2_545
C54 H70 3.3911 no 7_646
C54 H71A 2.8920 no 2_645
C54 H78B 3.1831 no 2_545
C55 H65 3.3543 no 2_545
C55 H70 3.1135 no 7_646
C56 H55 3.4975 no 2_555
C57 H62 3.1110 no 2_655
C57 H65 3.5657 no 8_556
C58 H8 3.5629 no 5_767
C58 H39 3.2383 no .
C59 H50 3.5425 no 5_767
C59 H60 3.3179 no 6_467
C59 H63C 3.5680 no 2_655
C59 H69 3.1466 no 6_467
C60 H63C 3.2099 no 5_767
C60 H73C 2.7194 no 2_655
C61 H54 3.5135 no 2_555
C61 H71B 3.5894 no 1_455
C61 H75C 3.1170 no 7_646
C62 H30 2.9671 no .
C62 H31 3.5807 no 2_645
C62 H77A 2.7897 no 5_767
C63 H3 2.9779 no 2_645
C63 H26 3.3097 no 2_645
C63 H30 3.4779 no 2_645
C63 H43 3.5389 no 2_645
C63 H46 3.3468 no 2_645
C63 H73B 3.3567 no .
C64 H37 3.5755 no 2_645
C64 H41 3.4071 no 5_667
C64 H76 3.4117 no 7_646
C65 H54 2.9765 no 2_555
C65 H55 3.1713 no 2_555
C65 H75C 2.8013 no 7_646
C66 H71A 2.8407 no 6_467
C66 H71C 2.8904 no 6_467
C67 H71A 3.2024 no 6_467
C67 H71C 2.7712 no 6_467
C68 H21 3.0154 no 2_655
C68 H63A 3.2804 no 5_767
C68 H72 3.5663 no 5_777
C68 H73C 3.4949 no 2_655
C69 H2 3.1962 no 5_767
C69 H16 3.4105 no 6_567
C69 H36 3.3073 no 2_655
C70 H78B 3.0297 no 8_556
C71 H16 3.5932 no 6_567
C71 H41 3.4741 no 5_767
C71 H48 3.5915 no 2_655
C71 H54 3.1205 no 2_655
C71 H66 3.4362 no 6_567
C71 H77B 3.2066 no 6_567
C72 H63A 3.1032 no 5_767
C72 H63C 3.2398 no 5_767
C72 H72 3.3207 no 5_777
C72 H73C 3.0490 no 2_655
C72 H73C 3.4085 no 6_567
C73 H63B 3.5958 no .
C73 H72 3.1338 no 6_467
C74 H31 3.4483 no 8_456
C74 H37 3.4246 no 8_456
C76 H31 3.3529 no 8_456
C76 H37 3.3943 no 8_456
C76 H75A 3.4897 no 8_456
C76 H78B 3.3894 no 8_556
C77 H7 3.5063 no 6_567
C77 H11 3.0121 no 6_567
C77 H20 2.8597 no 6_567
C77 H27 3.2692 no 6_567
C77 H62 3.4804 no 5_767
C77 H71A 3.4329 no 6_467
C77 H71C 3.2875 no 6_467
C78 H7 3.5748 no 8_456
C78 H54 3.3336 no 2_555
H2 C25 3.5393 no 2_645
H2 C38 3.5853 no 5_767
H2 C40 3.5297 no 5_767
H2 C46 3.0031 no 2_645
H2 C69 3.1962 no 5_767
H2 H46 2.6522 no 2_645
H2 H69 2.7473 no 5_767
H2 H73A 3.3732 no .
H3 C63 2.9779 no 2_655
H3 H26 3.4436 no .
H3 H63A 3.0000 no 2_655
H3 H63B 2.8471 no 2_655
H3 H63C 2.5913 no 2_655
H3 H73A 3.3234 no .
H5 C46 3.5965 no 5_767
H5 H6 3.5862 no 5_767
H5 H8 3.2180 no 5_767
H5 H63B 3.2266 no 2_655
H6 C3 3.3862 no 5_767
H6 C35 3.4929 no 5_767
H6 H5 3.5862 no 5_767
H7 C77 3.5063 no 6_467
H7 C78 3.5748 no 8_556
H7 H62 3.5101 no 2_655
H7 H65 3.2364 no 8_556
H7 H75A 3.5228 no 2_645
H7 H77A 2.9286 no 6_467
H7 H77C 3.2721 no 6_467
H7 H78A 2.7938 no 8_556
H8 C43 3.5057 no 5_767
H8 C58 3.5629 no 5_767
H8 H5 3.2180 no 5_767
H8 H63C 2.9586 no 2_655
H9 C11 3.5971 no 2_645
H9 C18 3.3743 no 2_645
H9 C29 3.4801 no 5_767
H9 C30 3.3939 no 2_645
H9 C53 3.3637 no 5_767
H9 H53 2.9734 no 5_767
H9 H73A 3.5716 no .
H11 C77 3.0121 no 6_467
H11 H14 3.3925 no 2_655
H11 H53 3.3743 no 6_467
H11 H75A 3.2885 no 2_645
H11 H75B 3.4520 no 2_645
H11 H77A 2.7683 no 6_467
H11 H77C 2.4042 no 6_467
H14 C11 3.1169 no 2_645
H14 C13 3.0896 no 2_645
H14 C15 2.7784 no 2_645
H14 C31 3.3195 no 2_645
H14 C37 3.1438 no 2_645
H14 H11 3.3925 no 2_645
H14 H26 3.5395 no .
H14 H30 3.3960 no .
H14 H31 3.2084 no 2_645
H14 H37 3.4657 no 2_645
H14 H77A 3.4110 no 5_767
H16 C22 3.5843 no 5_667
H16 C48 3.5143 no 5_667
H16 C69 3.4105 no 6_467
H16 C71 3.5932 no 6_467
H16 H60 3.2483 no 6_467
H16 H69 2.7788 no 6_467
H16 H71A 2.8295 no 6_467
H20 C77 2.8597 no 6_467
H20 H77A 2.5831 no 6_467
H20 H77B 2.5763 no 6_467
H20 H77C 2.9467 no 6_467
H20 H78A 3.3578 no 8_556
H21 C25 2.9475 no 2_645
H21 C29 3.0305 no 2_645
H21 C46 3.3660 no 2_645
H21 C53 3.4241 no 2_645
H21 C68 3.0154 no 2_645
H21 H46 3.5512 no 2_645
H21 H60 3.5464 no 6_467
H21 H68 2.8191 no 2_645
H21 H71C 3.0531 no 5_767
H21 H72 3.2606 no 6_467
H26 C3 3.4334 no .
H26 C14 3.5172 no .
H26 C33 3.3446 no .
H26 C35 3.3158 no .
H26 C63 3.3097 no 2_655
H26 H3 3.4436 no .
H26 H14 3.5395 no .
H26 H63A 2.4058 no 2_655
H26 H63B 3.5079 no 2_655
H26 H68 3.4893 no 6_467
H27 C77 3.2692 no 6_467
H27 H70 3.5900 no 7_646
H27 H71B 3.5481 no 1_455
H27 H77B 3.1983 no 6_467
H27 H77C 2.4967 no 6_467
H30 C5 3.0804 no .
H30 C14 2.9109 no .
H30 C32 3.1245 no .
H30 C33 2.9800 no .
H30 C42 3.0653 no .
H30 C62 2.9671 no .
H30 C63 3.4779 no 2_655
H30 H14 3.3960 no .
H30 H62 3.4916 no .
H30 H63A 2.9528 no 2_655
H30 H63B 3.0967 no 2_655
H31 C19 3.3340 no 2_655
H31 C47 3.3351 no 2_655
H31 C62 3.5807 no 2_655
H31 C74 3.4483 no 8_556
H31 C76 3.3529 no 8_556
H31 H14 3.2084 no 2_655
H31 H47 3.4423 no 2_655
H31 H62 3.0678 no 2_655
H31 H74 2.8863 no 8_556
H31 H76 2.6838 no 8_556
H36 C38 3.2129 no 2_645
H36 C43 3.5765 no 2_645
H36 C69 3.3073 no 2_645
H36 H39 3.5448 no 2_645
H36 H41 3.3473 no 5_667
H36 H60 3.2809 no 2_645
H36 H69 3.5667 no 2_645
H37 C36 3.5880 no 2_655
H37 C64 3.5755 no 2_655
H37 C74 3.4246 no 8_556
H37 C76 3.3943 no 8_556
H37 H14 3.4657 no 2_655
H37 H74 2.8984 no 8_556
H37 H76 2.8376 no 8_556
H39 C32 3.0770 no .
H39 C42 3.0440 no .
H39 C43 3.5683 no .
H39 C58 3.2383 no .
H39 H36 3.5448 no 2_655
H39 H42 3.0341 no .
H39 H43 3.5734 no .
H39 H48 3.5661 no 2_655
H39 H63B 3.5950 no 2_655
H39 H73B 3.3359 no 2_655
H41 C22 3.5262 no 5_667
H41 C36 3.3622 no 5_667
H41 C53 3.5968 no 2_645
H41 C64 3.4071 no 5_667
H41 C71 3.4741 no 5_767
H41 H36 3.3473 no 5_667
H41 H53 3.3981 no 2_645
H41 H60 3.0599 no 6_467
H41 H68 3.0382 no 2_645
H41 H71B 3.3989 no 5_767
H41 H71C 2.7901 no 5_767
H42 C39 3.5585 no .
H42 H39 3.0341 no .
H42 H66 3.5105 no 5_767
H43 C63 3.5389 no 2_655
H43 H39 3.5734 no .
H43 H63B 2.5999 no 2_655
H43 H73B 2.9686 no 2_655
H44 H57 3.2654 no 7_646
H44 H70 3.2776 no 7_646
H44 H77B 3.3741 no 6_467
H44 H77C 3.3984 no 6_467
H44 H78A 3.3444 no 8_556
H46 C2 3.4652 no 2_655
H46 C63 3.3468 no 2_655
H46 H2 2.6522 no 2_655
H46 H21 3.5512 no 2_655
H46 H63B 3.2476 no 2_655
H46 H63C 2.7002 no 2_655
H47 H31 3.4423 no 2_645
H47 H75A 2.9675 no 2_645
H47 H76 3.0793 no 7_646
H47 H77C 2.8698 no 6_467
H48 C17 3.2538 no 2_645
H48 C50 3.3997 no 2_645
H48 C71 3.5915 no 2_645
H48 H39 3.5661 no 2_645
H48 H71A 3.1944 no 2_645
H50 C16 3.5165 no 5_767
H50 C59 3.5425 no 5_767
H50 H66 3.0706 no 5_767
H53 C9 3.5891 no 5_767
H53 C19 3.4029 no 6_567
H53 H9 2.9734 no 5_767
H53 H11 3.3743 no 6_567
H53 H41 3.3981 no 2_655
H54 C28 3.5762 no 2_545
H54 C52 2.9494 no 2_545
H54 C61 3.5135 no 2_545
H54 C65 2.9765 no 2_545
H54 C71 3.1205 no 2_645
H54 C78 3.3336 no 2_545
H54 H65 3.1401 no 2_545
H54 H71A 2.5598 no 2_645
H54 H71B 2.9187 no 2_645
H54 H78B 2.8485 no 2_545
H55 C28 3.4568 no 2_545
H55 C56 3.4975 no 2_545
H55 C65 3.1713 no 2_545
H55 H65 2.8451 no 2_545
H55 H70 3.5467 no 7_646
H57 C44 3.2741 no 7_656
H57 C45 3.4425 no 7_656
H57 H44 3.2654 no 7_656
H57 H78C 3.4321 no 2_555
H60 C16 2.8866 no 6_567
H60 C21 3.0953 no 6_567
H60 C24 3.5176 no 6_567
H60 C41 2.7617 no 6_567
H60 C59 3.3179 no 6_567
H60 H16 3.2483 no 6_567
H60 H21 3.5464 no 6_567
H60 H36 3.2809 no 2_655
H60 H41 3.0599 no 6_567
H60 H63C 3.2274 no 5_767
H60 H73C 3.0005 no 2_655
H62 C4 2.9022 no 2_645
H62 C7 2.9213 no 2_645
H62 C12 3.1246 no 2_645
H62 C13 2.6632 no 2_645
H62 C15 3.4508 no 2_645
H62 C31 2.6339 no 2_645
H62 C57 3.1110 no 2_645
H62 C77 3.4804 no 5_767
H62 H7 3.5101 no 2_645
H62 H30 3.4916 no .
H62 H31 3.0678 no 2_645
H62 H77A 2.5530 no 5_767
H63A C3 3.5625 no 2_645
H63A C26 3.1493 no 2_645
H63A C30 3.2975 no 2_645
H63A C68 3.2804 no 5_767
H63A C72 3.1032 no 5_767
H63A H3 3.0000 no 2_645
H63A H26 2.4058 no 2_645
H63A H30 2.9528 no 2_645
H63A H68 3.4406 no 5_767
H63A H72 3.1393 no 5_767
H63B C5 3.5040 no 2_645
H63B C30 3.4917 no 2_645
H63B C43 3.4579 no 2_645
H63B C73 3.5958 no .
H63B H3 2.8471 no 2_645
H63B H5 3.2266 no 2_645
H63B H26 3.5079 no 2_645
H63B H30 3.0967 no 2_645
H63B H39 3.5950 no 2_645
H63B H43 2.5999 no 2_645
H63B H46 3.2476 no 2_645
H63B H73B 2.7528 no .
H63C C3 3.3414 no 2_645
H63C C8 3.0582 no 2_645
H63C C24 3.4637 no 2_645
H63C C46 3.5030 no 2_645
H63C C59 3.5680 no 2_645
H63C C60 3.2099 no 5_767
H63C C72 3.2398 no 5_767
H63C H3 2.5913 no 2_645
H63C H8 2.9586 no 2_645
H63C H46 2.7002 no 2_645
H63C H60 3.2274 no 5_767
H63C H72 3.2778 no 5_767
H65 C7 3.0409 no 8_456
H65 C12 3.1354 no 8_456
H65 C13 3.4818 no 8_456
H65 C54 3.5102 no 2_555
H65 C55 3.3543 no 2_555
H65 C57 3.5657 no 8_456
H65 H7 3.2364 no 8_456
H65 H54 3.1401 no 2_555
H65 H55 2.8451 no 2_555
H65 H75C 3.2410 no 7_646
H66 C42 3.4484 no 5_767
H66 C71 3.4362 no 6_467
H66 H42 3.5105 no 5_767
H66 H50 3.0706 no 5_767
H66 H71A 2.6926 no 6_467
H66 H71C 3.2347 no 6_467
H68 C21 3.4279 no 2_655
H68 C26 3.3187 no 6_567
H68 C41 3.5365 no 2_655
H68 C51 3.2860 no 6_567
H68 H21 2.8191 no 2_655
H68 H26 3.4893 no 6_567
H68 H41 3.0382 no 2_655
H68 H63A 3.4406 no 5_767
H68 H72 3.5873 no 5_777
H68 H73C 3.2032 no 6_567
H69 C2 3.3169 no 5_767
H69 C16 2.9560 no 6_567
H69 C23 3.2115 no 6_567
H69 C59 3.1466 no 6_567
H69 H2 2.7473 no 5_767
H69 H16 2.7788 no 6_567
H69 H36 3.5667 no 2_655
H70 C22 3.4261 no 7_656
H70 C27 3.1395 no 7_656
H70 C34 2.9745 no 7_656
H70 C48 3.5411 no 7_656
H70 C54 3.3911 no 7_656
H70 C55 3.1135 no 7_656
H70 H27 3.5900 no 7_656
H70 H44 3.2776 no 7_656
H70 H55 3.5467 no 7_656
H70 H78B 3.3473 no 8_556
H71A C23 3.5008 no 6_567
H71A C48 3.2439 no 2_655
H71A C54 2.8920 no 2_655
H71A C66 2.8407 no 6_567
H71A C67 3.2024 no 6_567
H71A C77 3.4329 no 6_567
H71A H16 2.8295 no 6_567
H71A H48 3.1944 no 2_655
H71A H54 2.5598 no 2_655
H71A H66 2.6926 no 6_567
H71A H77B 2.8056 no 6_567
H71B C41 3.4824 no 5_767
H71B C45 3.5203 no 1_655
H71B C61 3.5894 no 1_655
H71B H27 3.5481 no 1_655
H71B H41 3.3989 no 5_767
H71B H54 2.9187 no 2_655
H71B H77B 3.1559 no 6_567
H71C C21 3.0339 no 5_767
H71C C23 3.3425 no 6_567
H71C C41 2.8869 no 5_767
H71C C53 3.1679 no 6_567
H71C C66 2.8904 no 6_567
H71C C67 2.7712 no 6_567
H71C C77 3.2875 no 6_567
H71C H21 3.0531 no 5_767
H71C H41 2.7901 no 5_767
H71C H66 3.2347 no 6_567
H71C H77B 3.0318 no 6_567
H71C H77C 3.4386 no 6_567
H72 C21 3.2933 no 6_567
H72 C24 3.5022 no 6_567
H72 C68 3.5663 no 5_777
H72 C72 3.3207 no 5_777
H72 C73 3.1338 no 6_567
H72 H21 3.2606 no 6_567
H72 H63A 3.1393 no 5_767
H72 H63C 3.2778 no 5_767
H72 H68 3.5873 no 5_777
H72 H72 3.1750 no 5_777
H72 H73A 2.8729 no 6_567
H72 H73C 3.4877 no 2_655
H72 H73C 2.6271 no 6_567
H73A C1 2.7745 no .
H73A C2 2.8220 no .
H73A C3 2.7957 no .
H73A C9 2.9636 no .
H73A C10 2.9153 no .
H73A C35 2.9193 no .
H73A H2 3.3732 no .
H73A H3 3.3234 no .
H73A H9 3.5716 no .
H73A H72 2.8729 no 6_467
H73B C2 3.3797 no .
H73B C9 3.2964 no .
H73B C10 3.0291 no .
H73B C38 3.4628 no 2_645
H73B C40 3.3514 no 2_645
H73B C43 3.2889 no 2_645
H73B C63 3.3567 no .
H73B H39 3.3359 no 2_645
H73B H43 2.9686 no 2_645
H73B H63B 2.7528 no .
H73C C6 3.3604 no 2_645
H73C C38 3.5347 no 2_645
H73C C40 2.8889 no 2_645
H73C C60 2.7194 no 2_645
H73C C68 3.4949 no 2_645
H73C C72 3.0490 no 2_645
H73C C72 3.4085 no 6_467
H73C H60 3.0005 no 2_645
H73C H68 3.2033 no 6_467
H73C H72 3.4877 no 2_645
H73C H72 2.6271 no 6_467
H74 C4 3.3099 no 8_456
H74 C7 3.3754 no 8_456
H74 C13 2.7542 no 8_456
H74 C15 3.2088 no 8_456
H74 C31 2.7141 no 8_456
H74 C37 3.2511 no 8_456
H74 H31 2.8863 no 8_456
H74 H37 2.8984 no 8_456
H74 H75B 3.4765 no 7_646
H74 H75C 3.4918 no 7_646
H75A C11 3.2154 no 2_655
H75A C18 3.3981 no 2_655
H75A C47 3.5030 no 2_655
H75A C76 3.4897 no 8_556
H75A H7 3.5228 no 2_655
H75A H11 3.2885 no 2_655
H75A H47 2.9675 no 2_655
H75A H76 2.9830 no 8_556
H75A H78A 3.2983 no 7_656
H75B C11 2.9536 no 2_655
H75B C15 2.9689 no 2_655
H75B C18 3.0528 no 2_655
H75B C30 3.1683 no 2_655
H75B C37 3.0949 no 2_655
H75B C39 3.1985 no 2_655
H75B H11 3.4520 no 2_655
H75B H74 3.4765 no 7_656
H75C C28 2.9444 no 7_656
H75C C44 3.1487 no 7_656
H75C C45 3.2590 no 7_656
H75C C52 2.8970 no 7_656
H75C C61 3.1170 no 7_656
H75C C65 2.8013 no 7_656
H75C H65 3.2410 no 7_656
H75C H74 3.4918 no 7_656
H75C H78A 3.4370 no 7_656
H76 C22 3.2490 no 7_656
H76 C31 3.1807 no 8_456
H76 C47 3.3530 no 7_656
H76 C48 3.5321 no 7_656
H76 C64 3.4117 no 7_656
H76 H31 2.6838 no 8_456
H76 H37 2.8376 no 8_456
H76 H47 3.0793 no 7_656
H76 H75A 2.9830 no 8_456
H77A C7 3.0717 no 6_567
H77A C11 3.4712 no 6_567
H77A C12 3.5569 no 6_567
H77A C13 3.5570 no 6_567
H77A C14 3.2814 no 5_767
H77A C20 3.3777 no 6_567
H77A C42 3.4301 no 5_767
H77A C62 2.7897 no 5_767
H77A H7 2.9286 no 6_567
H77A H11 2.7683 no 6_567
H77A H14 3.4110 no 5_767
H77A H20 2.5831 no 6_567
H77A H62 2.5530 no 5_767
H77B C20 3.3554 no 6_567
H77B C44 3.4956 no 6_567
H77B C71 3.2066 no 6_467
H77B H20 2.5763 no 6_567
H77B H27 3.1983 no 6_567
H77B H44 3.3741 no 6_567
H77B H71A 2.8056 no 6_467
H77B H71B 3.1559 no 6_467
H77B H71C 3.0318 no 6_467
H77C C11 3.2370 no 6_567
H77C C27 3.4195 no 6_567
H77C C47 3.2315 no 6_567
H77C H7 3.2721 no 6_567
H77C H11 2.4042 no 6_567
H77C H20 2.9467 no 6_567
H77C H27 2.4967 no 6_567
H77C H44 3.3984 no 6_567
H77C H47 2.8698 no 6_567
H77C H71C 3.4386 no 6_467
H78A C7 3.3714 no 8_456
H78A C20 3.2649 no 8_456
H78A C49 3.3518 no 8_456
H78A H7 2.7938 no 8_456
H78A H20 3.3578 no 8_456
H78A H44 3.3444 no 8_456
H78A H75A 3.2983 no 7_646
H78A H75C 3.4370 no 7_646
H78B C12 3.5972 no 8_456
H78B C20 3.3589 no 8_456
H78B C49 3.0160 no 8_456
H78B C54 3.1831 no 2_555
H78B C70 3.0297 no 8_456
H78B C76 3.3894 no 8_456
H78B H54 2.8485 no 2_555
H78B H70 3.3473 no 8_456
H78C H57 3.4321 no 2_545

loop_
_geom_torsion_atom_site_label_1
_geom_torsion_atom_site_label_2
_geom_torsion_atom_site_label_3
_geom_torsion_atom_site_label_4
_geom_torsion
_geom_torsion_publ_flag
C2 C1 C3 C35 -1.09(15) no
C3 C1 C2 C10 -0.04(15) no
C2 C1 C24 C8 148.85(10) no
C2 C1 C24 C21 -31.25(15) no
C24 C1 C2 C10 179.31(9) no
C3 C1 C24 C8 -31.81(14) no
C3 C1 C24 C21 148.09(9) no
C24 C1 C3 C35 179.55(8) no
C1 C2 C10 C9 1.14(16) no
C1 C2 C10 C63 -177.94(9) no
C1 C3 C35 C9 1.08(14) no
C1 C3 C35 C33 -179.51(8) no
C31 C4 C57 C12 -1.42(14) no
C57 C4 C31 C13 2.47(14) no
C75 C4 C31 C13 -179.87(9) no
C75 C4 C57 C12 -179.09(9) no
C32 C5 C33 C14 1.59(15) no
C32 C5 C33 C35 -177.78(8) no
C33 C5 C32 C42 -1.91(15) no
C33 C5 C32 C58 178.87(8) no
C29 C6 C40 C38 -177.57(10) no
C29 C6 C40 C60 1.71(17) no
C40 C6 C29 C25 -179.41(10) no
C40 C6 C29 C68 -0.70(17) no
C12 C7 C13 C15 176.27(8) no
C12 C7 C13 C31 -2.59(14) no
C13 C7 C12 C49 -176.27(8) no
C13 C7 C12 C57 3.59(14) no
C24 C8 C59 C16 1.87(15) no
C24 C8 C59 C23 -177.65(8) no
C59 C8 C24 C1 178.84(8) no
C59 C8 C24 C21 -1.07(15) no
C10 C9 C35 C3 0.05(15) no
C10 C9 C35 C33 -179.34(9) no
C35 C9 C10 C2 -1.14(16) no
C35 C9 C10 C63 177.93(9) no
C15 C11 C18 C19 -176.76(8) no
C15 C11 C18 C30 2.68(14) no
C18 C11 C15 C13 178.11(8) no
C18 C11 C15 C37 -2.99(14) no
C7 C12 C49 C20 30.10(14) no
C7 C12 C49 C70 -149.19(9) no
C7 C12 C57 C4 -1.53(14) no
C49 C12 C57 C4 178.33(8) no
C57 C12 C49 C20 -149.76(9) no
C57 C12 C49 C70 30.95(14) no
C7 C13 C15 C11 -21.85(14) no
C7 C13 C15 C37 159.28(9) no
C7 C13 C31 C4 -0.50(14) no
C15 C13 C31 C4 -179.36(8) no
C31 C13 C15 C11 156.97(9) no
C31 C13 C15 C37 -21.89(14) no
C33 C14 C62 C42 -1.35(16) no
C62 C14 C33 C5 0.05(15) no
C62 C14 C33 C35 179.41(9) no
C11 C15 C37 C39 0.96(15) no
C13 C15 C37 C39 179.85(8) no
C41 C16 C59 C8 -1.29(16) no
C41 C16 C59 C23 178.21(9) no
C59 C16 C41 C21 -0.03(17) no
C50 C17 C69 C38 -0.64(17) no
C69 C17 C50 C58 0.68(17) no
C71 C17 C50 C58 178.36(10) no
C71 C17 C69 C38 -178.30(10) no
C11 C18 C19 C26 -155.61(9) no
C11 C18 C19 C47 24.48(14) no
C11 C18 C30 C39 -0.33(13) no
C19 C18 C30 C39 179.10(8) no
C30 C18 C19 C26 24.97(14) no
C30 C18 C19 C47 -154.94(9) no
C18 C19 C26 C51 179.19(8) no
C18 C19 C47 C64 -178.01(8) no
C26 C19 C47 C64 2.08(15) no
C47 C19 C26 C51 -0.89(15) no
C49 C20 C56 C28 176.02(9) no
C49 C20 C56 C74 -1.66(16) no
C56 C20 C49 C12 -178.01(9) no
C56 C20 C49 C70 1.31(15) no
C24 C21 C41 C16 0.85(17) no
C41 C21 C24 C1 179.79(9) no
C41 C21 C24 C8 -0.31(16) no
C27 C22 C48 C54 0.59(16) no
C48 C22 C27 C34 -1.30(15) no
C27 C22 C64 C36 143.39(9) no
C27 C22 C64 C47 -35.24(14) no
C64 C22 C27 C34 179.32(8) no
C48 C22 C64 C36 -35.97(15) no
C48 C22 C64 C47 145.40(10) no
C64 C22 C48 C54 179.95(9) no
C46 C23 C59 C8 34.75(15) no
C46 C23 C59 C16 -144.74(10) no
C59 C23 C46 C25 179.98(9) no
C46 C23 C66 C67 1.83(16) no
C66 C23 C46 C25 0.62(16) no
C59 C23 C66 C67 -177.52(9) no
C66 C23 C59 C8 -145.91(10) no
C66 C23 C59 C16 34.60(15) no
C29 C25 C46 C23 176.80(9) no
C46 C25 C29 C6 -32.43(15) no
C46 C25 C29 C68 148.93(10) no
C29 C25 C53 C67 -177.44(9) no
C53 C25 C29 C6 146.70(10) no
C53 C25 C29 C68 -31.95(16) no
C46 C25 C53 C67 1.70(16) no
C53 C25 C46 C23 -2.35(16) no
C19 C26 C51 C36 -0.54(15) no
C19 C26 C51 C73 -179.20(9) no
C22 C27 C34 C45 -177.13(8) no
C22 C27 C34 C55 1.32(14) no
C44 C28 C56 C20 -36.06(14) no
C44 C28 C56 C74 141.54(9) no
C56 C28 C44 C45 -178.68(8) no
C44 C28 C65 C52 -0.18(16) no
C65 C28 C44 C45 -0.68(14) no
C56 C28 C65 C52 177.76(9) no
C65 C28 C56 C20 146.02(10) no
C65 C28 C56 C74 -36.38(15) no
C6 C29 C68 C72 -0.57(16) no
C25 C29 C68 C72 178.10(9) no
C18 C30 C39 C37 -1.60(16) no
C5 C32 C42 C62 0.58(15) no
C5 C32 C58 C43 -32.59(14) no
C5 C32 C58 C50 146.04(9) no
C42 C32 C58 C43 148.22(9) no
C42 C32 C58 C50 -33.15(14) no
C58 C32 C42 C62 179.79(9) no
C5 C33 C35 C3 29.64(13) no
C5 C33 C35 C9 -150.98(9) no
C14 C33 C35 C3 -149.71(9) no
C14 C33 C35 C9 29.68(14) no
C27 C34 C45 C44 36.67(13) no
C27 C34 C45 C61 -143.76(9) no
C27 C34 C55 C54 -0.61(16) no
C45 C34 C55 C54 177.78(9) no
C55 C34 C45 C44 -141.71(10) no
C55 C34 C45 C61 37.86(14) no
C51 C36 C64 C22 -178.35(9) no
C51 C36 C64 C47 0.30(15) no
C64 C36 C51 C26 0.85(15) no
C64 C36 C51 C73 179.52(8) no
C15 C37 C39 C30 1.28(18) no
C40 C38 C43 C58 -177.38(9) no
C43 C38 C40 C6 31.18(15) no
C43 C38 C40 C60 -148.07(10) no
C40 C38 C69 C17 178.61(9) no
C69 C38 C40 C6 -148.00(10) no
C69 C38 C40 C60 32.74(16) no
C43 C38 C69 C17 -0.58(16) no
C69 C38 C43 C58 1.83(16) no
C6 C40 C60 C72 -1.46(16) no
C38 C40 C60 C72 177.81(9) no
C32 C42 C62 C14 1.02(16) no
C38 C43 C58 C32 176.85(9) no
C38 C43 C58 C50 -1.81(15) no
C28 C44 C45 C34 -179.24(8) no
C28 C44 C45 C61 1.17(14) no
C34 C45 C61 C52 179.61(9) no
C44 C45 C61 C52 -0.81(16) no
C19 C47 C64 C22 176.86(9) no
C19 C47 C64 C36 -1.80(15) no
C22 C48 C54 C55 0.07(18) no
C12 C49 C70 C76 179.31(9) no
C20 C49 C70 C76 0.00(16) no
C17 C50 C58 C32 -178.14(9) no
C17 C50 C58 C43 0.52(16) no
C61 C52 C65 C28 0.52(18) no
C65 C52 C61 C45 -0.01(18) no
C78 C52 C61 C45 179.73(10) no
C78 C52 C65 C28 -179.22(10) no
C25 C53 C67 C66 0.64(17) no
C25 C53 C67 C77 -179.10(9) no
C48 C54 C55 C34 -0.06(19) no
C20 C56 C74 C76 0.71(17) no
C28 C56 C74 C76 -176.94(9) no
C40 C60 C72 C68 0.24(17) no
C23 C66 C67 C53 -2.45(17) no
C23 C66 C67 C77 177.29(9) no
C29 C68 C72 C60 0.80(17) no
C49 C70 C76 C74 -0.92(19) no
C56 C74 C76 C70 0.55(19) no
